data_4081087
loop_
_publ_author_name
'Yuan, Jianchao'
'Wang, Fuzhou'
'Xu, Weibing'
'Mei, Tongjian'
'Li, Jing'
'Yuan, Bingnian'
'Song, Fengying'
'Jia, Zong'

_publ_section_title
;
 Chiral Naphthyl-\a-diimine Nickel(II) Catalysts Bearingsec-Phenethyl
 Groups: Chain-Walking Polymerization of Ethylene at High Temperature and
 Stereoselective Polymerization of Methyl Methacrylate at Low Temperature
;
_journal_issue 14
_journal_name_full Organometallics
_journal_page_first 3960
_journal_paper_doi 10.1021/om400433t
_journal_volume 32
_journal_year 2013
_chemical_formula_moiety 'C34 H24 Br2 N2 Ni'
_chemical_formula_sum 'C34 H24 Br2 N2 Ni'
_chemical_formula_weight 679.08
_space_group_crystal_system monoclinic
_space_group_IT_number 13
_space_group_name_Hall '-P 2yac'
_space_group_name_H-M_alt 'P 1 2/n 1'
_symmetry_space_group_name_Hall '-P 2yac'
_symmetry_space_group_name_H-M 'P 1 2/n 1'
_atom_sites_solution_hydrogens geom
_atom_sites_solution_primary direct
_atom_sites_solution_secondary difmap
_audit_creation_date 2013-05-20
_audit_creation_method
;
  Olex2 1.2
  (compiled Apr 23 2013 17:54:37, GUI svn.r4466)
;
_audit_update_record
;
2013-05-21 # Formatted by publCIF
;
_cell_angle_alpha 90.00
_cell_angle_beta 97.964(4)
_cell_angle_gamma 90.00
_cell_formula_units_Z 2
_cell_length_a 9.646(4)
_cell_length_b 11.889(5)
_cell_length_c 14.387(6)
_cell_measurement_reflns_used 2710
_cell_measurement_temperature 296(2)
_cell_measurement_theta_max 22.46
_cell_measurement_theta_min 2.23
_cell_volume 1634.0(12)
_computing_molecular_graphics
;
O. V. Dolomanov, L. J. Bourhis, R. J. Gildea, J. A. K. Howard and H. Puschmann,
OLEX2: a complete structure solution, refinement and analysis program.
J. Appl. Cryst. (2009). 42, 339-341.
;
_computing_publication_material
;
O. V. Dolomanov, L. J. Bourhis, R. J. Gildea, J. A. K. Howard and H. Puschmann,
OLEX2: a complete structure solution, refinement and analysis program.
J. Appl. Cryst. (2009). 42, 339-341.
;
_computing_structure_refinement
;
SHELXL, G.M. Sheldrick, Acta Cryst.
(2008). A64, 112-122
;
_computing_structure_solution 'SHELXS-97 (Sheldrick, 1990)'
_diffrn_ambient_temperature 296.15
_diffrn_measured_fraction_theta_full 0.996
_diffrn_measured_fraction_theta_max 0.996
_diffrn_measurement_device_type 'Bruker APEX-II CCD'
_diffrn_measurement_method '\f and \w scans'
_diffrn_radiation_monochromator graphite
_diffrn_radiation_type MoK\a
_diffrn_radiation_wavelength 0.71073
_diffrn_reflns_av_R_equivalents 0.0396
_diffrn_reflns_av_unetI/netI 0.0462
_diffrn_reflns_limit_h_max 11
_diffrn_reflns_limit_h_min -11
_diffrn_reflns_limit_k_max 13
_diffrn_reflns_limit_k_min -14
_diffrn_reflns_limit_l_max 17
_diffrn_reflns_limit_l_min -17
_diffrn_reflns_number 11489
_diffrn_reflns_theta_full 25.50
_diffrn_reflns_theta_max 25.50
_diffrn_reflns_theta_min 2.23
_diffrn_source 'fine-focus sealed tube'
_diffrn_standards_number 0
_exptl_absorpt_coefficient_mu 3.062
_exptl_absorpt_correction_T_max 0.5939
_exptl_absorpt_correction_T_min 0.5149
_exptl_absorpt_correction_type none
_exptl_crystal_colour black
_exptl_crystal_density_diffrn 1.380
_exptl_crystal_density_method 'not measured'
_exptl_crystal_description Block
_exptl_crystal_F_000 680
_exptl_crystal_size_max 0.25
_exptl_crystal_size_mid 0.23
_exptl_crystal_size_min 0.19
_platon_squeeze_details
;
;
_refine_diff_density_max 0.443
_refine_diff_density_min -0.317
_refine_diff_density_rms 0.061
_refine_ls_extinction_method none
_refine_ls_goodness_of_fit_ref 0.955
_refine_ls_hydrogen_treatment mixed
_refine_ls_matrix_type full
_refine_ls_number_parameters 179
_refine_ls_number_reflns 3048
_refine_ls_number_restraints 0
_refine_ls_restrained_S_all 0.955
_refine_ls_R_factor_all 0.0658
_refine_ls_R_factor_gt 0.0358
_refine_ls_shift/su_max 0.000
_refine_ls_shift/su_mean 0.000
_refine_ls_structure_factor_coef Fsqd
_refine_ls_weighting_details 'calc w=1/[\s^2^(Fo^2^)+(0.0439P)^2^+0.0000P] where P=(Fo^2^+2Fc^2^)/3'
_refine_ls_weighting_scheme calc
_refine_ls_wR_factor_gt 0.0763
_refine_ls_wR_factor_ref 0.0827
_reflns_number_gt 2026
_reflns_number_total 3048
_reflns_threshold_expression >2sigma(I)
_cod_data_source_file om400433t_si_002.cif
_cod_data_source_block 2d
_cod_original_cell_volume 1634.0(11)
_cod_database_code 4081087
_olex2_refinement_description
;
1. Fixed Uiso
 At 1.2 times of:
  All C(H) groups
 At 1.5 times of:
  All C(H,H,H) groups
2.a Aromatic/amide H refined with riding coordinates:
 C2(H2), C3(H3), C4(H4), C5(H5), C7(H7), C8(H8), C14(H14), C15(H15), C16(H16)
2.b Idealised Me refined as rotating group:
 C11(H11A,H11B,H11C)
;

loop_
_space_group_symop_id
_space_group_symop_operation_xyz
1 'x, y, z'
2 '-x+1/2, y, -z+1/2'
3 '-x, -y, -z'
4 'x-1/2, -y, z-1/2'

loop_
_atom_site_label
_atom_site_type_symbol
_atom_site_fract_x
_atom_site_fract_y
_atom_site_fract_z
_atom_site_U_iso_or_equiv
_atom_site_adp_type
_atom_site_occupancy
_atom_site_symmetry_multiplicity
_atom_site_calc_flag
_atom_site_refinement_flags
Ni1 Ni 0.2500 0.41269(4) 0.7500 0.03840(17) Uani 1 2 d S
Br1 Br 0.05895(4) 0.50864(3) 0.67199(2) 0.05748(15) Uani 1 1 d .
C1 C 0.0479(3) 0.3283(2) 0.94409(19) 0.0342(7) Uani 1 1 d .
C2 C -0.0628(3) 0.3415(3) 0.8707(2) 0.0426(8) Uani 1 1 d .
H2 H -0.0483 0.3252 0.8096 0.051 Uiso 1 1 calc R
C3 C -0.1903(3) 0.3776(3) 0.8872(2) 0.0499(9) Uani 1 1 d .
H3 H -0.2622 0.3855 0.8374 0.060 Uiso 1 1 calc R
C4 C -0.2148(4) 0.4032(3) 0.9780(2) 0.0517(9) Uani 1 1 d .
H4 H -0.3021 0.4296 0.9883 0.062 Uiso 1 1 calc R
C5 C -0.1126(4) 0.3898(3) 1.0506(2) 0.0473(9) Uani 1 1 d .
H5 H -0.1304 0.4066 1.1109 0.057 Uiso 1 1 calc R
C6 C 0.0215(3) 0.3505(2) 1.0371(2) 0.0397(8) Uani 1 1 d .
C7 C 0.1306(4) 0.3336(3) 1.1114(2) 0.0537(10) Uani 1 1 d .
H7 H 0.1145 0.3469 1.1727 0.064 Uiso 1 1 calc R
C8 C 0.2581(4) 0.2984(3) 1.0954(2) 0.0544(9) Uani 1 1 d .
H8 H 0.3274 0.2873 1.1463 0.065 Uiso 1 1 calc R
C9 C 0.2900(3) 0.2780(3) 1.0040(2) 0.0428(8) Uani 1 1 d .
C10 C 0.1844(3) 0.2945(2) 0.93160(19) 0.0352(7) Uani 1 1 d .
C11 C 0.4365(4) 0.2443(3) 0.9917(2) 0.0631(10) Uani 1 1 d .
H11A H 0.4431 0.1638 0.9906 0.095 Uiso 1 1 calc R
H11B H 0.5009 0.2733 1.0430 0.095 Uiso 1 1 calc R
H11C H 0.4591 0.2743 0.9337 0.095 Uiso 1 1 calc R
C12 C 0.2315(3) 0.1895(2) 0.79879(19) 0.0355(7) Uani 1 1 d .
C13 C 0.2216(3) 0.0719(3) 0.8278(2) 0.0464(8) Uani 1 1 d .
C14 C 0.1917(5) 0.0181(3) 0.9062(3) 0.0662(11) Uani 1 1 d .
H14 H 0.1717 0.0583 0.9581 0.079 Uiso 1 1 calc R
C15 C 0.1921(5) -0.1005(3) 0.9062(3) 0.0871(14) Uani 1 1 d .
H15 H 0.1716 -0.1380 0.9593 0.104 Uiso 1 1 calc R
C16 C 0.2210(5) -0.1617(3) 0.8323(3) 0.0916(15) Uani 1 1 d .
H16 H 0.2215 -0.2398 0.8361 0.110 Uiso 1 1 calc R
C17 C 0.2500 -0.1095(4) 0.7500 0.0737(17) Uani 1 2 d S
C18 C 0.2500 0.0086(4) 0.7500 0.0521(13) Uani 1 2 d S
N1 N 0.2136(2) 0.2850(2) 0.83627(15) 0.0350(6) Uani 1 1 d .

loop_
_atom_site_aniso_label
_atom_site_aniso_U_11
_atom_site_aniso_U_22
_atom_site_aniso_U_33
_atom_site_aniso_U_23
_atom_site_aniso_U_13
_atom_site_aniso_U_12
Ni1 0.0512(4) 0.0325(3) 0.0336(3) 0.000 0.0133(3) 0.000
Br1 0.0502(2) 0.0688(3) 0.0542(2) 0.01108(18) 0.00989(17) 0.00992(19)
C1 0.0429(19) 0.0295(16) 0.0328(17) -0.0018(13) 0.0144(15) -0.0074(14)
C2 0.047(2) 0.049(2) 0.0342(17) -0.0026(15) 0.0132(16) -0.0047(16)
C3 0.043(2) 0.060(2) 0.0475(19) -0.0003(17) 0.0094(16) -0.0015(17)
C4 0.051(2) 0.052(2) 0.058(2) -0.0049(18) 0.0283(19) -0.0022(18)
C5 0.068(2) 0.0369(19) 0.044(2) -0.0012(16) 0.0341(19) -0.0081(17)
C6 0.058(2) 0.0317(17) 0.0331(17) 0.0010(14) 0.0185(16) -0.0106(15)
C7 0.082(3) 0.053(2) 0.0284(18) 0.0015(16) 0.0179(19) -0.010(2)
C8 0.069(3) 0.057(2) 0.0345(19) 0.0044(16) -0.0016(17) -0.010(2)
C9 0.049(2) 0.045(2) 0.0343(18) 0.0025(15) 0.0033(16) -0.0067(16)
C10 0.050(2) 0.0305(17) 0.0261(16) 0.0003(13) 0.0108(15) -0.0064(15)
C11 0.052(2) 0.075(3) 0.060(2) 0.002(2) -0.0002(18) 0.003(2)
C12 0.0395(18) 0.0335(18) 0.0355(17) -0.0004(14) 0.0121(14) 0.0014(14)
C13 0.064(2) 0.0324(19) 0.0454(19) 0.0031(15) 0.0170(17) -0.0054(17)
C14 0.107(3) 0.043(2) 0.054(2) 0.0046(18) 0.029(2) -0.011(2)
C15 0.147(4) 0.043(3) 0.079(3) 0.017(2) 0.040(3) -0.017(3)
C16 0.158(5) 0.038(2) 0.085(3) 0.006(2) 0.037(3) -0.007(3)
C17 0.121(5) 0.032(3) 0.072(4) 0.000 0.029(4) 0.000
C18 0.071(3) 0.033(3) 0.056(3) 0.000 0.021(3) 0.000
N1 0.0377(14) 0.0395(15) 0.0295(13) -0.0012(12) 0.0105(11) 0.0020(12)

loop_
_atom_type_symbol
_atom_type_description
_atom_type_scat_dispersion_real
_atom_type_scat_dispersion_imag
_atom_type_scat_source
C C 0.0033 0.0016 'International Tables Vol C Tables 4.2.6.8 and 6.1.1.4'
H H 0.0000 0.0000 'International Tables Vol C Tables 4.2.6.8 and 6.1.1.4'
N N 0.0061 0.0033 'International Tables Vol C Tables 4.2.6.8 and 6.1.1.4'
Ni Ni 0.3393 1.1124 'International Tables Vol C Tables 4.2.6.8 and 6.1.1.4'
Br Br -0.2901 2.4595 'International Tables Vol C Tables 4.2.6.8 and 6.1.1.4'

loop_
_geom_angle_atom_site_label_1
_geom_angle_atom_site_label_2
_geom_angle_atom_site_label_3
_geom_angle
_geom_angle_site_symmetry_1
_geom_angle_site_symmetry_3
Br1 Ni1 Br1 121.10(4) . 2_556
N1 Ni1 Br1 118.18(7) 2_556 2_556
N1 Ni1 Br1 105.43(7) . 2_556
N1 Ni1 Br1 105.43(7) 2_556 .
N1 Ni1 Br1 118.18(7) . .
N1 Ni1 N1 82.67(13) 2_556 .
C2 C1 C6 118.1(3) . .
C2 C1 C10 124.2(3) . .
C10 C1 C6 117.7(3) . .
C1 C2 H2 119.4 . .
C3 C2 C1 121.3(3) . .
C3 C2 H2 119.4 . .
C2 C3 H3 119.7 . .
C2 C3 C4 120.6(3) . .
C4 C3 H3 119.7 . .
C3 C4 H4 119.9 . .
C5 C4 C3 120.1(3) . .
C5 C4 H4 119.9 . .
C4 C5 H5 119.3 . .
C4 C5 C6 121.3(3) . .
C6 C5 H5 119.3 . .
C5 C6 C1 118.5(3) . .
C7 C6 C1 118.4(3) . .
C7 C6 C5 123.1(3) . .
C6 C7 H7 119.4 . .
C8 C7 C6 121.3(3) . .
C8 C7 H7 119.4 . .
C7 C8 H8 118.9 . .
C7 C8 C9 122.2(3) . .
C9 C8 H8 118.9 . .
C8 C9 C11 119.0(3) . .
C10 C9 C8 116.7(3) . .
C10 C9 C11 124.2(3) . .
C1 C10 N1 116.9(3) . .
C9 C10 C1 123.6(3) . .
C9 C10 N1 119.4(3) . .
C9 C11 H11A 109.5 . .
C9 C11 H11B 109.5 . .
C9 C11 H11C 109.5 . .
H11A C11 H11B 109.5 . .
H11A C11 H11C 109.5 . .
H11B C11 H11C 109.5 . .
C13 C12 C12 107.48(16) . 2_556
N1 C12 C12 117.35(16) . 2_556
N1 C12 C13 135.1(3) . .
C14 C13 C12 135.5(3) . .
C14 C13 C18 119.6(3) . .
C18 C13 C12 104.9(3) . .
C13 C14 H14 121.0 . .
C13 C14 C15 118.0(3) . .
C15 C14 H14 121.0 . .
C14 C15 H15 118.6 . .
C16 C15 C14 122.8(3) . .
C16 C15 H15 118.6 . .
C15 C16 H16 119.5 . .
C15 C16 C17 121.0(4) . .
C17 C16 H16 119.5 . .
C16 C17 C16 127.3(5) . 2_556
C16 C17 C18 116.3(3) 2_556 .
C16 C17 C18 116.3(3) . .
C13 C18 C13 115.3(4) . 2_556
C17 C18 C13 122.34(19) . 2_556
C17 C18 C13 122.34(19) . .
C10 N1 Ni1 126.73(19) . .
C12 N1 Ni1 111.28(18) . .
C12 N1 C10 121.7(2) . .

loop_
_geom_bond_atom_site_label_1
_geom_bond_atom_site_label_2
_geom_bond_distance
_geom_bond_site_symmetry_2
Ni1 Br1 2.3203(7) 2_556
Ni1 Br1 2.3203(7) .
Ni1 N1 2.023(2) .
Ni1 N1 2.023(2) 2_556
C1 C2 1.402(4) .
C1 C6 1.421(4) .
C1 C10 1.412(4) .
C2 H2 0.9300 .
C2 C3 1.354(4) .
C3 H3 0.9300 .
C3 C4 1.393(4) .
C4 H4 0.9300 .
C4 C5 1.343(5) .
C5 H5 0.9300 .
C5 C6 1.414(4) .
C6 C7 1.407(5) .
C7 H7 0.9300 .
C7 C8 1.348(5) .
C8 H8 0.9300 .
C8 C9 1.413(4) .
C9 C10 1.366(4) .
C9 C11 1.503(4) .
C10 N1 1.442(3) .
C11 H11A 0.9600 .
C11 H11B 0.9600 .
C11 H11C 0.9600 .
C12 C12 1.496(5) 2_556
C12 C13 1.465(4) .
C12 N1 1.279(3) .
C13 C14 1.362(4) .
C13 C18 1.406(4) .
C14 H14 0.9300 .
C14 C15 1.409(5) .
C15 H15 0.9300 .
C15 C16 1.349(5) .
C16 H16 0.9300 .
C16 C17 1.399(4) .
C17 C16 1.399(4) 2_556
C17 C18 1.405(6) .
C18 C13 1.406(4) 2_556

loop_
_geom_torsion_atom_site_label_1
_geom_torsion_atom_site_label_2
_geom_torsion_atom_site_label_3
_geom_torsion_atom_site_label_4
_geom_torsion
_geom_torsion_site_symmetry_1
_geom_torsion_site_symmetry_4
Br1 Ni1 N1 C10 57.9(2) 2_556 .
Br1 Ni1 N1 C10 -81.2(2) . .
Br1 Ni1 N1 C12 104.5(2) . .
Br1 Ni1 N1 C12 -116.4(2) 2_556 .
C1 C2 C3 C4 0.3(5) . .
C1 C6 C7 C8 0.7(5) . .
C1 C10 N1 Ni1 76.9(3) . .
C1 C10 N1 C12 -109.4(3) . .
C2 C1 C6 C5 -2.9(4) . .
C2 C1 C6 C7 177.8(3) . .
C2 C1 C10 C9 -177.5(3) . .
C2 C1 C10 N1 6.9(4) . .
C2 C3 C4 C5 -1.5(5) . .
C3 C4 C5 C6 0.4(5) . .
C4 C5 C6 C1 1.8(4) . .
C4 C5 C6 C7 -178.9(3) . .
C5 C6 C7 C8 -178.5(3) . .
C6 C1 C2 C3 2.0(4) . .
C6 C1 C10 C9 2.5(4) . .
C6 C1 C10 N1 -173.0(2) . .
C6 C7 C8 C9 0.8(5) . .
C7 C8 C9 C10 -0.6(5) . .
C7 C8 C9 C11 177.1(3) . .
C8 C9 C10 C1 -1.1(5) . .
C8 C9 C10 N1 174.4(3) . .
C9 C10 N1 Ni1 -98.9(3) . .
C9 C10 N1 C12 74.8(4) . .
C10 C1 C2 C3 -178.0(3) . .
C10 C1 C6 C5 177.0(3) . .
C10 C1 C6 C7 -2.3(4) . .
C11 C9 C10 C1 -178.7(3) . .
C11 C9 C10 N1 -3.2(5) . .
C12 C12 C13 C14 -179.6(4) 2_556 .
C12 C12 C13 C18 -0.6(4) 2_556 .
C12 C12 N1 Ni1 -2.3(4) 2_556 .
C12 C12 N1 C10 -177.0(3) 2_556 .
C12 C13 C14 C15 179.6(4) . .
C12 C13 C18 C13 0.25(15) . 2_556
C12 C13 C18 C17 -179.75(15) . .
C13 C12 N1 Ni1 179.4(3) . .
C13 C12 N1 C10 4.7(5) . .
C13 C14 C15 C16 0.1(7) . .
C14 C13 C18 C13 179.4(4) . 2_556
C14 C13 C18 C17 -0.6(4) . .
C14 C15 C16 C17 -1.2(8) . .
C15 C16 C17 C16 -178.8(5) . 2_556
C15 C16 C17 C18 1.2(5) . .
C16 C17 C18 C13 -0.4(3) . .
C16 C17 C18 C13 -0.4(3) 2_556 2_556
C16 C17 C18 C13 179.6(3) 2_556 .
C16 C17 C18 C13 179.6(3) . 2_556
C18 C13 C14 C15 0.7(6) . .
N1 Ni1 N1 C10 175.2(3) 2_556 .
N1 Ni1 N1 C12 0.88(16) 2_556 .
N1 C12 C13 C14 -1.2(7) . .
N1 C12 C13 C18 177.8(3) . .

loop_
_platon_squeeze_void_nr
_platon_squeeze_void_average_x
_platon_squeeze_void_average_y
_platon_squeeze_void_average_z
_platon_squeeze_void_volume
_platon_squeeze_void_count_electrons
_platon_squeeze_void_content
1 0.249 -0.022 0.250 172 38 ' '
2 -0.251 1.022 0.750 172 38 ' '
